data_2218010
loop_
_publ_author_name
'Eltayeb, Naser Eltaher'
'Teoh, Siang Guan'
'Chantrapromma, Suchada'
'Fun, Hoong-Kun'
'Adnan, Rohana'

_publ_section_title
;Chlorido{6,6'-dimethyl-2,2'-[1,2-phenylenebis(nitrilomethylidyne)]diphenolato-\k^4^<i>O</i>,<i>N</i>,<i>N</i>',<i>O</i>'}manganese(III)
 monohydrate
;
_journal_coeditor_code SJ2469
_journal_issue 4
_journal_name_full 'Acta Crystallographica Section E'
_journal_page_first m535
_journal_page_last m536
_journal_paper_doi 10.1107/S160053680800620X
_journal_volume 64
_journal_year 2008
_chemical_formula_iupac '[Mn (C22 H18 N2 O2) Cl], H2 O'
_chemical_formula_moiety 'C22 H18 Cl Mn N2 O2, H2 O'
_chemical_formula_sum 'C22 H20 Cl Mn N2 O3'
_chemical_formula_weight 450.79
_chemical_name_common
;Chlorido{6,6'-dimethyl-2,2'-[1,2-phenylenebis(nitrilomethylidyne)]diphenolato-
\k^4^<i>O</i>,<i>N</i>,<i>N</i>',<i>O</i>'}manganese(III)
 monohydrate
;
_chemical_name_systematic
;Chlorido{6,6'-dimethyl-2,2'-[1,2-phenylenebis(nitrilomethylidyne)]diphenolato-
\k^4^<i>O</i>,<i>N</i>,<i>N</i>',<i>O</i>'}manganese(III)
 monohydrate
;
_space_group_IT_number 15
_symmetry_cell_setting monoclinic
_symmetry_space_group_name_Hall '-C 2yc'
_symmetry_space_group_name_H-M 'C 1 2/c 1'
_atom_sites_solution_hydrogens geom
_atom_sites_solution_primary direct
_atom_sites_solution_secondary difmap
_audit_creation_method SHELXL-97
_cell_angle_alpha 90.00
_cell_angle_beta 108.9760(10)
_cell_angle_gamma 90.00
_cell_formula_units_Z 8
_cell_length_a 27.1836(6)
_cell_length_b 6.80330(10)
_cell_length_c 21.8896(4)
_cell_measurement_reflns_used 5586
_cell_measurement_temperature 100.00(10)
_cell_measurement_theta_max 30.00
_cell_measurement_theta_min 2.09
_cell_volume 3828.22(13)
_computing_cell_refinement 'APEX2 (Bruker, 2005)'
_computing_data_collection 'APEX2 (Bruker, 2005)'
_computing_data_reduction 'SAINT (Bruker, 2005)'
_computing_molecular_graphics 'SHELXTL (Sheldrick, 2008)'
_computing_publication_material
;
SHELXTL (Sheldrick, 2008) and PLATON (Spek, 2003)
;
_computing_structure_refinement 'SHELXTL (Sheldrick, 2008)'
_computing_structure_solution 'SHELXTL (Sheldrick, 2008)'
_diffrn_ambient_temperature 100.00(10)
_diffrn_detector_area_resol_mean 8.33
_diffrn_measured_fraction_theta_full 0.999
_diffrn_measured_fraction_theta_max 0.999
_diffrn_measurement_device_type
;
Bruker SMART APEX2 CCD area-detector
;
_diffrn_measurement_method \w
_diffrn_radiation_monochromator graphite
_diffrn_radiation_source 'fine-focus sealed tube'
_diffrn_radiation_type MoK\a
_diffrn_radiation_wavelength 0.71073
_diffrn_reflns_av_R_equivalents 0.0382
_diffrn_reflns_av_sigmaI/netI 0.0387
_diffrn_reflns_limit_h_max 38
_diffrn_reflns_limit_h_min -38
_diffrn_reflns_limit_k_max 9
_diffrn_reflns_limit_k_min -9
_diffrn_reflns_limit_l_max 30
_diffrn_reflns_limit_l_min -30
_diffrn_reflns_number 24765
_diffrn_reflns_theta_full 30.00
_diffrn_reflns_theta_max 30.00
_diffrn_reflns_theta_min 2.09
_diffrn_standards_number 0
_exptl_absorpt_coefficient_mu 0.857
_exptl_absorpt_correction_T_max 0.9147
_exptl_absorpt_correction_T_min 0.7143
_exptl_absorpt_correction_type multi-scan
_exptl_absorpt_process_details '(SADABS; Bruker, 2005)'
_exptl_crystal_colour Brown
_exptl_crystal_density_diffrn 1.564
_exptl_crystal_density_method 'not measured'
_exptl_crystal_description Block
_exptl_crystal_F_000 1856
_exptl_crystal_size_max 0.42
_exptl_crystal_size_mid 0.26
_exptl_crystal_size_min 0.11
_refine_diff_density_max 0.486
_refine_diff_density_min -0.385
_refine_ls_extinction_method none
_refine_ls_goodness_of_fit_ref 1.096
_refine_ls_hydrogen_treatment constr
_refine_ls_matrix_type full
_refine_ls_number_parameters 264
_refine_ls_number_reflns 5586
_refine_ls_number_restraints 0
_refine_ls_restrained_S_all 1.096
_refine_ls_R_factor_all 0.0512
_refine_ls_R_factor_gt 0.0370
_refine_ls_shift/su_max 0.000
_refine_ls_shift/su_mean 0.000
_refine_ls_structure_factor_coef Fsqd
_refine_ls_weighting_details 'calc w=1/[\s^2^(Fo^2^)+(0.049P)^2^+1.3516P] where P=(Fo^2^+2Fc^2^)/3'
_refine_ls_weighting_scheme calc
_refine_ls_wR_factor_gt 0.0934
_refine_ls_wR_factor_ref 0.1003
_reflns_number_gt 4459
_reflns_number_total 5586
_reflns_threshold_expression I>2\s(I)
_cod_data_source_file sj2469.cif
_cod_data_source_block I
_cod_depositor_comments
;
The following automatic conversions were performed:
'_symmetry_cell_setting' value 'Monoclinic' changed to 'monoclinic'
according to '/home/saulius/struct/CIF-dictionaries/cif_core.dic'
dictionary named 'cif_core.dic' version 2.4.1 from 2010-06-29.

Automatic conversion script
Id: cif_fix_enum 1527 2010-12-29 10:47:43Z saulius 

The following automatic conversions were performed:

'_symmetry_cell_setting' value 'Monoclinic' changed to 'monoclinic'
according to /home/saulius/struct/CIF-dictionaries/cif_core.dic
dictionary named 'cif_core.dic' version 2.4.1 from 2010-06-29.

Automatic conversion script
Id: cif_fix_values 1715 2011-07-08 13:25:40Z adriana 
;
_cod_original_cell_volume 3828.22(12)
_cod_original_sg_symbol_H-M 'C 2/c'
_cod_database_code 2218010
_cod_database_fobs_code 2218010

loop_
_symmetry_equiv_pos_as_xyz
'x, y, z'
'-x, y, -z+1/2'
'x+1/2, y+1/2, z'
'-x+1/2, y+1/2, -z+1/2'
'-x, -y, -z'
'x, -y, z-1/2'
'-x+1/2, -y+1/2, -z'
'x+1/2, -y+1/2, z-1/2'

loop_
_atom_site_type_symbol
_atom_site_label
_atom_site_fract_x
_atom_site_fract_y
_atom_site_fract_z
_atom_site_U_iso_or_equiv
_atom_site_adp_type
_atom_site_calc_flag
_atom_site_refinement_flags
_atom_site_occupancy
Mn Mn1 0.132825(10) 0.85182(4) 0.049972(11) 0.01683(8) Uani d . 1
Cl Cl1 0.174472(18) 0.53896(6) 0.07957(2) 0.02546(11) Uani d . 1
O O1 0.17748(5) 1.01562(18) 0.11197(5) 0.0196(3) Uani d . 1
O O2 0.08842(5) 0.8545(2) 0.09903(6) 0.0257(3) Uani d . 1
N N1 0.16961(6) 0.9072(2) -0.01268(6) 0.0174(3) Uani d . 1
N N2 0.07481(6) 0.7877(2) -0.03041(6) 0.0169(3) Uani d . 1
C C1 0.22593(6) 1.0630(2) 0.11779(8) 0.0177(3) Uani d . 1
C C2 0.25769(7) 1.1380(2) 0.17830(8) 0.0185(3) Uani d . 1
C C3 0.30824(7) 1.1903(3) 0.18499(8) 0.0216(4) Uani d . 1
H H3A 0.3294 1.2374 0.2247 0.026 Uiso calc R 1
C C4 0.32889(7) 1.1756(3) 0.13454(9) 0.0226(4) Uani d . 1
H H4A 0.3630 1.2136 0.1408 0.027 Uiso calc R 1
C C5 0.29856(7) 1.1049(3) 0.07576(8) 0.0207(3) Uani d . 1
H H5A 0.3121 1.0960 0.0419 0.025 Uiso calc R 1
C C6 0.24664(7) 1.0451(2) 0.06635(8) 0.0181(3) Uani d . 1
C C7 0.21695(7) 0.9778(2) 0.00333(8) 0.0178(3) Uani d . 1
H H7A 0.2324 0.9846 -0.0288 0.021 Uiso calc R 1
C C8 0.14187(7) 0.8456(2) -0.07694(8) 0.0175(3) Uani d . 1
C C9 0.16154(7) 0.8447(2) -0.12824(8) 0.0207(3) Uani d . 1
H H9A 0.1953 0.8873 -0.1223 0.025 Uiso calc R 1
C C10 0.13042(8) 0.7801(3) -0.18802(8) 0.0237(4) Uani d . 1
H H10A 0.1434 0.7798 -0.2225 0.028 Uiso calc R 1
C C11 0.08000(8) 0.7153(3) -0.19751(8) 0.0240(4) Uani d . 1
H H11A 0.0596 0.6715 -0.2381 0.029 Uiso calc R 1
C C12 0.05992(7) 0.7154(3) -0.14702(8) 0.0219(4) Uani d . 1
H H12A 0.0262 0.6722 -0.1535 0.026 Uiso calc R 1
C C13 0.09089(7) 0.7810(2) -0.08629(7) 0.0178(3) Uani d . 1
C C14 0.02675(7) 0.7584(2) -0.03375(7) 0.0175(3) Uani d . 1
H H14A 0.0030 0.7334 -0.0744 0.021 Uiso calc R 1
C C15 0.00722(6) 0.7612(2) 0.01947(7) 0.0165(3) Uani d . 1
C C16 -0.04602(7) 0.7183(2) 0.00705(8) 0.0194(3) Uani d . 1
H H16A -0.0668 0.6882 -0.0348 0.023 Uiso calc R 1
C C17 -0.06737(7) 0.7204(3) 0.05540(8) 0.0209(3) Uani d . 1
H H17A -0.1025 0.6931 0.0466 0.025 Uiso calc R 1
C C18 -0.03579(7) 0.7639(3) 0.11849(8) 0.0228(4) Uani d . 1
H H18A -0.0505 0.7646 0.1514 0.027 Uiso calc R 1
C C19 0.01650(7) 0.8058(3) 0.13328(8) 0.0226(4) Uani d . 1
C C20 0.03867(7) 0.8075(2) 0.08341(8) 0.0181(3) Uani d . 1
C C21 0.23506(7) 1.1618(3) 0.23208(8) 0.0228(4) Uani d . 1
H H21A 0.2627 1.1804 0.2722 0.034 Uiso calc R 1
H H21B 0.2156 1.0462 0.2348 0.034 Uiso calc R 1
H H21C 0.2124 1.2741 0.2236 0.034 Uiso calc R 1
C C22 0.05095(8) 0.8465(4) 0.20117(9) 0.0432(6) Uani d . 1
H H22A 0.0299 0.8682 0.2282 0.065 Uiso calc R 1
H H22B 0.0716 0.9612 0.2016 0.065 Uiso calc R 1
H H22C 0.0734 0.7359 0.2171 0.065 Uiso calc R 1
O O1W 0.10173(6) 0.3038(2) 0.15433(6) 0.0365(4) Uani d . 1
H H1W1 0.1210 0.3909 0.1437 0.055 Uiso d R 1
H H2W1 0.1124 0.1985 0.1426 0.055 Uiso d R 1

loop_
_atom_site_aniso_label
_atom_site_aniso_U_11
_atom_site_aniso_U_22
_atom_site_aniso_U_33
_atom_site_aniso_U_12
_atom_site_aniso_U_13
_atom_site_aniso_U_23
Mn1 0.01223(13) 0.02391(14) 0.01463(12) -0.00348(10) 0.00478(9) -0.00113(9)
Cl1 0.0266(2) 0.0250(2) 0.0228(2) 0.00082(18) 0.00529(17) 0.00321(15)
O1 0.0134(6) 0.0263(6) 0.0202(5) -0.0048(5) 0.0070(5) -0.0047(5)
O2 0.0138(6) 0.0470(8) 0.0169(5) -0.0103(6) 0.0060(5) -0.0055(5)
N1 0.0156(7) 0.0198(6) 0.0170(6) -0.0003(6) 0.0056(5) -0.0001(5)
N2 0.0163(7) 0.0194(6) 0.0147(6) -0.0012(6) 0.0049(5) 0.0005(5)
C1 0.0132(8) 0.0184(8) 0.0218(7) -0.0005(6) 0.0061(6) 0.0010(6)
C2 0.0143(8) 0.0195(8) 0.0215(7) -0.0001(6) 0.0053(6) -0.0002(6)
C3 0.0133(8) 0.0227(8) 0.0264(8) -0.0020(7) 0.0030(7) -0.0015(6)
C4 0.0122(8) 0.0242(9) 0.0314(9) -0.0012(7) 0.0072(7) 0.0019(7)
C5 0.0164(8) 0.0219(8) 0.0267(8) 0.0008(7) 0.0108(7) 0.0035(6)
C6 0.0134(8) 0.0191(8) 0.0221(7) 0.0003(6) 0.0063(6) 0.0022(6)
C7 0.0154(8) 0.0191(8) 0.0207(7) 0.0009(6) 0.0082(6) 0.0017(6)
C8 0.0191(8) 0.0174(7) 0.0162(7) 0.0012(6) 0.0060(6) 0.0011(6)
C9 0.0222(9) 0.0201(8) 0.0218(8) 0.0017(7) 0.0100(7) 0.0031(6)
C10 0.0291(10) 0.0254(8) 0.0192(7) 0.0043(8) 0.0113(7) 0.0020(6)
C11 0.0276(10) 0.0270(9) 0.0158(7) 0.0013(8) 0.0047(7) -0.0002(6)
C12 0.0213(9) 0.0254(8) 0.0181(7) -0.0004(7) 0.0054(7) 0.0002(6)
C13 0.0192(8) 0.0197(8) 0.0152(7) 0.0012(7) 0.0065(6) 0.0011(6)
C14 0.0158(8) 0.0187(8) 0.0159(7) -0.0013(6) 0.0024(6) -0.0010(6)
C15 0.0138(8) 0.0174(7) 0.0178(7) -0.0004(6) 0.0044(6) -0.0006(6)
C16 0.0161(8) 0.0209(8) 0.0195(7) -0.0023(7) 0.0032(6) -0.0016(6)
C17 0.0123(8) 0.0248(8) 0.0256(8) -0.0037(7) 0.0060(6) -0.0015(7)
C18 0.0153(9) 0.0325(9) 0.0221(8) -0.0043(7) 0.0081(7) -0.0007(7)
C19 0.0151(8) 0.0346(9) 0.0184(7) -0.0055(7) 0.0061(6) -0.0022(7)
C20 0.0131(8) 0.0236(8) 0.0177(7) -0.0040(6) 0.0051(6) -0.0011(6)
C21 0.0173(9) 0.0272(9) 0.0232(8) -0.0018(7) 0.0056(7) -0.0018(7)
C22 0.0216(10) 0.0924(19) 0.0182(8) -0.0194(11) 0.0100(8) -0.0081(10)
O1W 0.0398(9) 0.0460(8) 0.0237(6) 0.0046(7) 0.0105(6) 0.0020(6)

loop_
_atom_type_symbol
_atom_type_description
_atom_type_scat_dispersion_real
_atom_type_scat_dispersion_imag
_atom_type_scat_source
C C 0.0033 0.0016 'International Tables Vol C Tables 4.2.6.8 and 6.1.1.4'
H H 0.0000 0.0000 'International Tables Vol C Tables 4.2.6.8 and 6.1.1.4'
N N 0.0061 0.0033 'International Tables Vol C Tables 4.2.6.8 and 6.1.1.4'
O O 0.0106 0.0060 'International Tables Vol C Tables 4.2.6.8 and 6.1.1.4'
Cl Cl 0.1484 0.1585 'International Tables Vol C Tables 4.2.6.8 and 6.1.1.4'
Mn Mn 0.3368 0.7283 'International Tables Vol C Tables 4.2.6.8 and 6.1.1.4'

loop_
_geom_angle_atom_site_label_1
_geom_angle_atom_site_label_2
_geom_angle_atom_site_label_3
_geom_angle
O2 Mn1 O1 88.00(5)
O2 Mn1 N1 165.54(6)
O1 Mn1 N1 91.97(5)
O2 Mn1 N2 92.07(6)
O1 Mn1 N2 156.00(6)
N1 Mn1 N2 82.12(6)
O2 Mn1 Cl1 101.00(4)
O1 Mn1 Cl1 101.25(4)
N1 Mn1 Cl1 93.19(4)
N2 Mn1 Cl1 102.29(4)
C1 O1 Mn1 127.44(11)
C20 O2 Mn1 130.55(11)
C7 N1 C8 122.01(15)
C7 N1 Mn1 123.94(11)
C8 N1 Mn1 113.79(11)
C14 N2 C13 121.95(13)
C14 N2 Mn1 125.15(11)
C13 N2 Mn1 112.88(11)
O1 C1 C6 122.88(14)
O1 C1 C2 117.53(15)
C6 C1 C2 119.58(15)
C3 C2 C1 118.29(16)
C3 C2 C21 122.38(15)
C1 C2 C21 119.32(15)
C2 C3 C4 122.69(16)
C2 C3 H3A 118.7
C4 C3 H3A 118.7
C5 C4 C3 119.62(17)
C5 C4 H4A 120.2
C3 C4 H4A 120.2
C4 C5 C6 120.24(16)
C4 C5 H5A 119.9
C6 C5 H5A 119.9
C5 C6 C1 119.56(15)
C5 C6 C7 117.09(15)
C1 C6 C7 123.28(15)
N1 C7 C6 124.99(15)
N1 C7 H7A 117.5
C6 C7 H7A 117.5
C9 C8 C13 120.07(15)
C9 C8 N1 125.34(16)
C13 C8 N1 114.59(14)
C10 C9 C8 119.27(17)
C10 C9 H9A 120.4
C8 C9 H9A 120.4
C9 C10 C11 120.92(17)
C9 C10 H10A 119.5
C11 C10 H10A 119.5
C12 C11 C10 120.46(16)
C12 C11 H11A 119.8
C10 C11 H11A 119.8
C11 C12 C13 119.28(17)
C11 C12 H12A 120.4
C13 C12 H12A 120.4
C12 C13 C8 120.00(16)
C12 C13 N2 124.66(16)
C8 C13 N2 115.34(14)
N2 C14 C15 125.81(14)
N2 C14 H14A 117.1
C15 C14 H14A 117.1
C16 C15 C20 119.12(15)
C16 C15 C14 117.97(14)
C20 C15 C14 122.91(15)
C17 C16 C15 121.10(15)
C17 C16 H16A 119.4
C15 C16 H16A 119.4
C16 C17 C18 119.26(16)
C16 C17 H17A 120.4
C18 C17 H17A 120.4
C19 C18 C17 121.95(17)
C19 C18 H18A 119.0
C17 C18 H18A 119.0
C18 C19 C20 119.16(15)
C18 C19 C22 122.21(17)
C20 C19 C22 118.63(16)
O2 C20 C19 117.46(14)
O2 C20 C15 123.15(15)
C19 C20 C15 119.39(15)
C2 C21 H21A 109.5
C2 C21 H21B 109.5
H21A C21 H21B 109.5
C2 C21 H21C 109.5
H21A C21 H21C 109.5
H21B C21 H21C 109.5
C19 C22 H22A 109.5
C19 C22 H22B 109.5
H22A C22 H22B 109.5
C19 C22 H22C 109.5
H22A C22 H22C 109.5
H22B C22 H22C 109.5
H1W1 O1W H2W1 101.5

loop_
_geom_bond_atom_site_label_1
_geom_bond_atom_site_label_2
_geom_bond_distance
Mn1 O2 1.8585(13)
Mn1 O1 1.8671(11)
Mn1 N1 1.9786(14)
Mn1 N2 1.9921(13)
Mn1 Cl1 2.3989(5)
O1 C1 1.321(2)
O2 C20 1.322(2)
N1 C7 1.310(2)
N1 C8 1.426(2)
N2 C14 1.300(2)
N2 C13 1.427(2)
C1 C6 1.418(2)
C1 C2 1.420(2)
C2 C3 1.380(2)
C2 C21 1.504(2)
C3 C4 1.396(3)
C3 H3A 0.9300
C4 C5 1.370(2)
C4 H4A 0.9300
C5 C6 1.418(2)
C5 H5A 0.9300
C6 C7 1.428(2)
C7 H7A 0.9300
C8 C9 1.392(2)
C8 C13 1.404(2)
C9 C10 1.379(2)
C9 H9A 0.9300
C10 C11 1.389(3)
C10 H10A 0.9300
C11 C12 1.383(3)
C11 H11A 0.9300
C12 C13 1.396(2)
C12 H12A 0.9300
C14 C15 1.429(2)
C14 H14A 0.9300
C15 C16 1.413(2)
C15 C20 1.418(2)
C16 C17 1.363(2)
C16 H16A 0.9300
C17 C18 1.400(2)
C17 H17A 0.9300
C18 C19 1.381(2)
C18 H18A 0.9300
C19 C20 1.408(2)
C19 C22 1.502(2)
C21 H21A 0.9600
C21 H21B 0.9600
C21 H21C 0.9600
C22 H22A 0.9600
C22 H22B 0.9600
C22 H22C 0.9600
O1W H1W1 0.8718
O1W H2W1 0.8438

loop_
_geom_hbond_atom_site_label_D
_geom_hbond_atom_site_label_H
_geom_hbond_atom_site_label_A
_geom_hbond_site_symmetry_A
_geom_hbond_distance_DH
_geom_hbond_distance_HA
_geom_hbond_distance_DA
_geom_hbond_angle_DHA
_geom_hbond_publ_flag
O1W H1W1 Cl1 1_555 0.87 2.5348 3.3544(16) 157 y
O1W H2W1 O1 1_545 0.84 2.4287 3.191(2) 151 y
O1W H2W1 O2 1_545 0.84 2.5313 3.2642(19) 146 y
C16 H16A O1W 5_565 0.93 2.4768 3.364(2) 160 y
C7 H7A Cg1 7_575 0.93 3.3918 3.9811(17) 123 y

loop_
_geom_torsion_atom_site_label_1
_geom_torsion_atom_site_label_2
_geom_torsion_atom_site_label_3
_geom_torsion_atom_site_label_4
_geom_torsion
O2 Mn1 O1 C1 168.47(14)
N1 Mn1 O1 C1 -26.00(14)
N2 Mn1 O1 C1 -100.93(18)
Cl1 Mn1 O1 C1 67.65(13)
O1 Mn1 O2 C20 162.44(16)
N1 Mn1 O2 C20 72.3(3)
N2 Mn1 O2 C20 6.45(16)
Cl1 Mn1 O2 C20 -96.49(15)
O2 Mn1 N1 C7 109.0(2)
O1 Mn1 N1 C7 19.33(14)
N2 Mn1 N1 C7 175.97(14)
Cl1 Mn1 N1 C7 -82.06(13)
O2 Mn1 N1 C8 -76.8(2)
O1 Mn1 N1 C8 -166.43(11)
N2 Mn1 N1 C8 -9.80(11)
Cl1 Mn1 N1 C8 92.18(11)
O2 Mn1 N2 C14 -2.08(14)
O1 Mn1 N2 C14 -91.82(19)
N1 Mn1 N2 C14 -168.78(14)
Cl1 Mn1 N2 C14 99.64(13)
O2 Mn1 N2 C13 176.49(11)
O1 Mn1 N2 C13 86.76(17)
N1 Mn1 N2 C13 9.79(11)
Cl1 Mn1 N2 C13 -81.78(11)
Mn1 O1 C1 C6 20.1(2)
Mn1 O1 C1 C2 -161.02(11)
O1 C1 C2 C3 -179.27(15)
C6 C1 C2 C3 -0.3(2)
O1 C1 C2 C21 -0.6(2)
C6 C1 C2 C21 178.32(15)
C1 C2 C3 C4 1.1(3)
C21 C2 C3 C4 -177.49(16)
C2 C3 C4 C5 -0.6(3)
C3 C4 C5 C6 -0.6(3)
C4 C5 C6 C1 1.4(2)
C4 C5 C6 C7 178.40(15)
O1 C1 C6 C5 178.01(15)
C2 C1 C6 C5 -0.9(2)
O1 C1 C6 C7 1.2(3)
C2 C1 C6 C7 -177.73(15)
C8 N1 C7 C6 178.93(15)
Mn1 N1 C7 C6 -7.3(2)
C5 C6 C7 N1 175.99(16)
C1 C6 C7 N1 -7.1(3)
C7 N1 C8 C9 2.8(3)
Mn1 N1 C8 C9 -171.59(13)
C7 N1 C8 C13 -177.59(15)
Mn1 N1 C8 C13 8.05(18)
C13 C8 C9 C10 0.0(2)
N1 C8 C9 C10 179.64(16)
C8 C9 C10 C11 -0.3(3)
C9 C10 C11 C12 0.3(3)
C10 C11 C12 C13 -0.1(3)
C11 C12 C13 C8 -0.1(2)
C11 C12 C13 N2 -179.76(15)
C9 C8 C13 C12 0.2(2)
N1 C8 C13 C12 -179.47(15)
C9 C8 C13 N2 179.84(14)
N1 C8 C13 N2 0.2(2)
C14 N2 C13 C12 -10.0(3)
Mn1 N2 C13 C12 171.41(13)
C14 N2 C13 C8 170.41(15)
Mn1 N2 C13 C8 -8.22(18)
C13 N2 C14 C15 179.65(15)
Mn1 N2 C14 C15 -1.9(2)
N2 C14 C15 C16 -177.54(16)
N2 C14 C15 C20 3.3(3)
C20 C15 C16 C17 -0.2(2)
C14 C15 C16 C17 -179.31(15)
C15 C16 C17 C18 -0.6(3)
C16 C17 C18 C19 0.3(3)
C17 C18 C19 C20 0.8(3)
C17 C18 C19 C22 -178.0(2)
Mn1 O2 C20 C19 173.81(12)
Mn1 O2 C20 C15 -6.8(3)
C18 C19 C20 O2 177.84(17)
C22 C19 C20 O2 -3.2(3)
C18 C19 C20 C15 -1.6(3)
C22 C19 C20 C15 177.32(18)
C16 C15 C20 O2 -178.13(16)
C14 C15 C20 O2 1.0(3)
C16 C15 C20 C19 1.3(2)
C14 C15 C20 C19 -179.62(16)
